data_7042875
loop_
_publ_author_name
'Ojeda-Amador, Ana I.'
'Mart\'inez-Mart\'inez, Antonio J.'
'Robertson, Gemma M.'
'Robertson, Stuart D.'
'Kennedy, Alan R.'
'O'Hara, Charles T.'

_publ_section_title
;
 Exploring the solid state and solution structural chemistry of the
 utility amide potassium hexamethyldisilazide (KHMDS)
;
_journal_name_full 'Dalton Trans.'
_journal_paper_doi 10.1039/C7DT01118K
_journal_year 2017
_chemical_formula_moiety 'C20 H52 K2 N2 O2 Si4'
_chemical_formula_sum 'C20 H52 K2 N2 O2 Si4'
_chemical_formula_weight 543.20
_chemical_name_systematic
;
 ?
;
_chemical_properties_physical ', Air-sensitive,Moisture-sensitive,Oxygen-sensitive'
_space_group_crystal_system monoclinic
_space_group_IT_number 14
_space_group_name_Hall '-P 2yn'
_space_group_name_H-M_alt 'P 1 21/n 1'
_symmetry_space_group_name_Hall '-P 2yn'
_symmetry_space_group_name_H-M 'P 1 21/n 1'
_atom_sites_solution_hydrogens geom
_audit_creation_method SHELXL-2013
_audit_update_record
;
2017-03-14 deposited with the CCDC.
2017-04-17 downloaded from the CCDC.
;
_cell_angle_alpha 90
_cell_angle_beta 106.209(7)
_cell_angle_gamma 90
_cell_formula_units_Z 2
_cell_length_a 11.0570(8)
_cell_length_b 12.1726(10)
_cell_length_c 12.3879(9)
_cell_measurement_reflns_used 4538
_cell_measurement_temperature 123(2)
_cell_measurement_theta_max 30.2111
_cell_measurement_theta_min 3.3405
_cell_volume 1601.0(2)
_computing_cell_refinement
;
CrysAlisPro, Oxford Diffraction Ltd.,
Version 1.171.34.40 (release 27-08-2010 CrysAlis171 .NET)
(compiled Aug 27 2010,11:50:40)
;
_computing_data_collection
;
CrysAlisPro, Oxford Diffraction Ltd.,
Version 1.171.34.40 (release 27-08-2010 CrysAlis171 .NET)
(compiled Aug 27 2010,11:50:40)
;
_computing_data_reduction
;
CrysAlisPro, Oxford Diffraction Ltd.,
Version 1.171.34.40 (release 27-08-2010 CrysAlis171 .NET)
(compiled Aug 27 2010,11:50:40)
;
_computing_structure_refinement 'SHELXL-2013 (Sheldrick, 2013)'
_diffrn_ambient_temperature 123(2)
_diffrn_measured_fraction_theta_full 0.999
_diffrn_measured_fraction_theta_max 0.907
_diffrn_measurement_device_type 'Oxford Diffraction Xcalibur E'
_diffrn_measurement_method 'omega scans'
_diffrn_radiation_type MoK\a
_diffrn_radiation_wavelength 0.71073
_diffrn_reflns_av_R_equivalents 0.0302
_diffrn_reflns_av_unetI/netI 0.0469
_diffrn_reflns_Laue_measured_fraction_full 0.999
_diffrn_reflns_Laue_measured_fraction_max 0.907
_diffrn_reflns_limit_h_max 15
_diffrn_reflns_limit_h_min -15
_diffrn_reflns_limit_k_max 16
_diffrn_reflns_limit_k_min -14
_diffrn_reflns_limit_l_max 16
_diffrn_reflns_limit_l_min -17
_diffrn_reflns_number 10471
_diffrn_reflns_point_group_measured_fraction_full 0.999
_diffrn_reflns_point_group_measured_fraction_max 0.907
_diffrn_reflns_theta_full 27.000
_diffrn_reflns_theta_max 29.987
_diffrn_reflns_theta_min 3.347
_diffrn_source 'sealed tube'
_exptl_absorpt_coefficient_mu 0.463
_exptl_absorpt_correction_T_max 1.00000
_exptl_absorpt_correction_T_min 0.99265
_exptl_absorpt_correction_type multi-scan
_exptl_absorpt_process_details
;
CrysAlisPro, Oxford Diffraction Ltd.,
Version 1.171.34.40 (release 27-08-2010 CrysAlis171 .NET)
(compiled Aug 27 2010,11:50:40)
Empirical absorption correction using spherical harmonics,
 implemented in SCALE3 ABSPACK scaling algorithm.
;
_exptl_crystal_colour colourless
_exptl_crystal_density_diffrn 1.127
_exptl_crystal_description block
_exptl_crystal_F_000 592
_exptl_crystal_size_max 0.22
_exptl_crystal_size_mid 0.18
_exptl_crystal_size_min 0.10
_refine_diff_density_max 0.360
_refine_diff_density_min -0.233
_refine_diff_density_rms 0.058
_refine_ls_extinction_method none
_refine_ls_goodness_of_fit_ref 1.060
_refine_ls_hydrogen_treatment constr
_refine_ls_matrix_type full
_refine_ls_number_parameters 155
_refine_ls_number_reflns 4235
_refine_ls_number_restraints 10
_refine_ls_restrained_S_all 1.063
_refine_ls_R_factor_all 0.0501
_refine_ls_R_factor_gt 0.0363
_refine_ls_shift/su_max 0.000
_refine_ls_shift/su_mean 0.000
_refine_ls_structure_factor_coef Fsqd
_refine_ls_weighting_details 'w=1/[\s^2^(Fo^2^)+(0.0307P)^2^+0.2391P] where P=(Fo^2^+2Fc^2^)/3'
_refine_ls_weighting_scheme calc
_refine_ls_wR_factor_gt 0.0759
_refine_ls_wR_factor_ref 0.0842
_reflns_Friedel_coverage 0.000
_reflns_number_gt 3459
_reflns_number_total 4235
_reflns_threshold_expression 'I > 2\s(I)'
_cod_data_source_file c7dt01118k2.cif
_cod_data_source_block ajm_ao35
_cod_database_code 7042875
_shelx_space_group_comment
;
The symmetry employed for this shelxl refinement is uniquely defined
by the following loop, which should always be used as a source of
symmetry information in preference to the above space-group names.
They are only intended as comments.
;
_shelxl_version_number 2013-4

loop_
_space_group_symop_operation_xyz
'x, y, z'
'-x+1/2, y+1/2, -z+1/2'
'-x, -y, -z'
'x-1/2, -y-1/2, z-1/2'

loop_
_atom_site_label
_atom_site_type_symbol
_atom_site_fract_x
_atom_site_fract_y
_atom_site_fract_z
_atom_site_U_iso_or_equiv
_atom_site_adp_type
_atom_site_occupancy
_atom_site_site_symmetry_order
_atom_site_calc_flag
_atom_site_refinement_flags_posn
_atom_site_refinement_flags_adp
_atom_site_refinement_flags_occupancy
_atom_site_disorder_assembly
_atom_site_disorder_group
K1 K 0.51638(3) 1.05509(3) 0.14415(3) 0.02026(9) Uani 1 1 d . . . . .
Si1 Si 0.78668(4) 0.93439(4) 0.05272(3) 0.01834(11) Uani 1 1 d . . . . .
Si2 Si 0.61435(4) 0.77071(4) 0.11344(3) 0.01909(11) Uani 1 1 d . . . . .
N1 N 0.64937(11) 0.89450(11) 0.07156(10) 0.0194(3) Uani 1 1 d . . . . .
C1 C 0.77799(15) 1.08349(13) 0.01015(14) 0.0273(4) Uani 1 1 d . . . . .
H1A H 0.8541 1.1034 -0.0112 0.041 Uiso 1 1 calc R U . . .
H1B H 0.7717 1.1293 0.0734 0.041 Uiso 1 1 calc R U . . .
H1C H 0.7037 1.0953 -0.0539 0.041 Uiso 1 1 calc R U . . .
C2 C 0.92859(14) 0.92585(15) 0.17879(13) 0.0274(4) Uani 1 1 d . . . . .
H2A H 0.9494 0.8486 0.1972 0.041 Uiso 1 1 calc R U . . .
H2B H 0.9101 0.9623 0.2429 0.041 Uiso 1 1 calc R U . . .
H2C H 1.0002 0.9623 0.1618 0.041 Uiso 1 1 calc R U . . .
C3 C 0.83004(16) 0.85566(15) -0.06186(14) 0.0294(4) Uani 1 1 d . . . . .
H3A H 0.7660 0.8679 -0.1335 0.044 Uiso 1 1 calc R U . . .
H3B H 0.8347 0.7771 -0.0439 0.044 Uiso 1 1 calc R U . . .
H3C H 0.9121 0.8810 -0.0679 0.044 Uiso 1 1 calc R U . . .
C4 C 0.52743(16) 0.78006(15) 0.22308(14) 0.0297(4) Uani 1 1 d . . . . .
H4A H 0.4454 0.8150 0.1908 0.045 Uiso 1 1 calc R U . . .
H4B H 0.5765 0.8240 0.2866 0.045 Uiso 1 1 calc R U . . .
H4C H 0.5148 0.7061 0.2493 0.045 Uiso 1 1 calc R U . . .
C5 C 0.51007(15) 0.68801(15) -0.00500(14) 0.0284(4) Uani 1 1 d . . . . .
H5A H 0.4283 0.7246 -0.0326 0.043 Uiso 1 1 calc R U . . .
H5B H 0.4978 0.6144 0.0223 0.043 Uiso 1 1 calc R U . . .
H5C H 0.5499 0.6820 -0.0662 0.043 Uiso 1 1 calc R U . . .
C6 C 0.75377(15) 0.67999(14) 0.18110(14) 0.0275(4) Uani 1 1 d . . . . .
H6A H 0.7237 0.6083 0.1988 0.041 Uiso 1 1 calc R U . . .
H6B H 0.8044 0.7146 0.2504 0.041 Uiso 1 1 calc R U . . .
H6C H 0.8054 0.6700 0.1291 0.041 Uiso 1 1 calc R U . . .
O1 O 0.40565(11) 1.05051(10) 0.31451(10) 0.0302(3) Uani 1 1 d D . . . .
C8 C 0.3911(9) 1.1439(6) 0.3803(9) 0.0388(7) Uani 0.684(3) 1 d D . P A 1
H8A H 0.3375 1.2002 0.3322 0.047 Uiso 0.684(3) 1 calc R U P A 1
H8B H 0.4741 1.1769 0.4175 0.047 Uiso 0.684(3) 1 calc R U P A 1
C9 C 0.3293(3) 1.1015(3) 0.4673(2) 0.0345(6) Uani 0.684(3) 1 d D . P A 1
H9A H 0.3911 1.0669 0.5319 0.041 Uiso 0.684(3) 1 calc R U P A 1
H9B H 0.2835 1.1603 0.4947 0.041 Uiso 0.684(3) 1 calc R U P A 1
C10 C 0.2401(3) 1.0178(3) 0.3969(3) 0.0351(6) Uani 0.684(3) 1 d D . P A 1
H10A H 0.2175 0.9608 0.4449 0.042 Uiso 0.684(3) 1 calc R U P A 1
H10B H 0.1622 1.0534 0.3511 0.042 Uiso 0.684(3) 1 calc R U P A 1
C11 C 0.3134(5) 0.9694(4) 0.3239(4) 0.0287(10) Uani 0.684(3) 1 d D . P A 1
H11A H 0.3559 0.9010 0.3579 0.034 Uiso 0.684(3) 1 calc R U P A 1
H11B H 0.2568 0.9518 0.2487 0.034 Uiso 0.684(3) 1 calc R U P A 1
C8A C 0.4059(19) 1.1458(14) 0.382(2) 0.0388(7) Uani 0.316(3) 1 d D . P A 2
H8C H 0.4008 1.2139 0.3372 0.047 Uiso 0.316(3) 1 calc R U P A 2
H8D H 0.4822 1.1485 0.4467 0.047 Uiso 0.316(3) 1 calc R U P A 2
C9A C 0.2878(6) 1.1298(5) 0.4202(6) 0.0345(6) Uani 0.316(3) 1 d D . P A 2
H9C H 0.2910 1.1733 0.4885 0.041 Uiso 0.316(3) 1 calc R U P A 2
H9D H 0.2107 1.1490 0.3602 0.041 Uiso 0.316(3) 1 calc R U P A 2
C10A C 0.2955(7) 1.0086(5) 0.4442(6) 0.0351(6) Uani 0.316(3) 1 d D . P A 2
H10C H 0.2130 0.9789 0.4467 0.042 Uiso 0.316(3) 1 calc R U P A 2
H10D H 0.3594 0.9921 0.5160 0.042 Uiso 0.316(3) 1 calc R U P A 2
C11A C 0.3341(13) 0.9634(10) 0.3449(10) 0.0287(10) Uani 0.316(3) 1 d D . P A 2
H11C H 0.3861 0.8965 0.3662 0.034 Uiso 0.316(3) 1 calc R U P A 2
H11D H 0.2593 0.9455 0.2819 0.034 Uiso 0.316(3) 1 calc R U P A 2

loop_
_atom_site_aniso_label
_atom_site_aniso_U_11
_atom_site_aniso_U_22
_atom_site_aniso_U_33
_atom_site_aniso_U_23
_atom_site_aniso_U_13
_atom_site_aniso_U_12
K1 0.01840(16) 0.0236(2) 0.01793(16) -0.00205(13) 0.00360(12) 0.00058(13)
Si1 0.01492(19) 0.0198(2) 0.0191(2) 0.00194(16) 0.00283(15) 0.00200(16)
Si2 0.01698(19) 0.0205(2) 0.0195(2) 0.00270(17) 0.00465(15) 0.00302(16)
N1 0.0159(6) 0.0199(7) 0.0220(6) 0.0022(5) 0.0047(5) 0.0024(5)
C1 0.0234(8) 0.0265(10) 0.0306(9) 0.0049(7) 0.0051(7) -0.0008(7)
C2 0.0207(7) 0.0312(10) 0.0268(8) 0.0025(7) 0.0007(6) 0.0008(7)
C3 0.0276(8) 0.0336(10) 0.0283(8) 0.0015(7) 0.0101(7) 0.0042(7)
C4 0.0298(8) 0.0350(11) 0.0267(8) 0.0056(7) 0.0119(7) 0.0043(8)
C5 0.0276(8) 0.0268(10) 0.0299(8) -0.0019(7) 0.0066(7) -0.0018(7)
C6 0.0229(8) 0.0242(9) 0.0345(9) 0.0091(7) 0.0068(7) 0.0053(7)
O1 0.0322(6) 0.0328(7) 0.0301(6) -0.0018(5) 0.0161(5) -0.0037(5)
C8 0.037(2) 0.0367(12) 0.0454(11) -0.0127(9) 0.0162(14) -0.0152(11)
C9 0.0348(16) 0.0424(18) 0.0274(16) -0.0089(13) 0.0106(12) -0.0011(13)
C10 0.0310(16) 0.0385(15) 0.0407(18) -0.0075(14) 0.0182(12) -0.0095(14)
C11 0.031(2) 0.0262(12) 0.029(2) 0.0004(13) 0.0092(19) -0.0014(13)
C8A 0.037(2) 0.0367(12) 0.0454(11) -0.0127(9) 0.0162(14) -0.0152(11)
C9A 0.0348(16) 0.0424(18) 0.0274(16) -0.0089(13) 0.0106(12) -0.0011(13)
C10A 0.0310(16) 0.0385(15) 0.0407(18) -0.0075(14) 0.0182(12) -0.0095(14)
C11A 0.031(2) 0.0262(12) 0.029(2) 0.0004(13) 0.0092(19) -0.0014(13)

loop_
_atom_type_symbol
_atom_type_description
_atom_type_scat_dispersion_real
_atom_type_scat_dispersion_imag
_atom_type_scat_source
C C 0.0033 0.0016 'International Tables Vol C Tables 4.2.6.8 and 6.1.1.4'
H H 0.0000 0.0000 'International Tables Vol C Tables 4.2.6.8 and 6.1.1.4'
O O 0.0106 0.0060 'International Tables Vol C Tables 4.2.6.8 and 6.1.1.4'
Si Si 0.0817 0.0704 'International Tables Vol C Tables 4.2.6.8 and 6.1.1.4'
N N 0.0061 0.0033 'International Tables Vol C Tables 4.2.6.8 and 6.1.1.4'
K K 0.2009 0.2494 'International Tables Vol C Tables 4.2.6.8 and 6.1.1.4'

loop_
_geom_angle_atom_site_label_1
_geom_angle_atom_site_label_2
_geom_angle_atom_site_label_3
_geom_angle
_geom_angle_site_symmetry_1
_geom_angle_site_symmetry_3
O1 K1 N1 129.65(4) . .
O1 K1 N1 114.86(4) . 3_675
N1 K1 N1 96.27(3) . 3_675
O1 K1 C6 85.98(4) . 2_655
N1 K1 C6 99.32(4) . 2_655
N1 K1 C6 135.03(4) 3_675 2_655
O1 K1 Si1 89.47(3) . 3_675
N1 K1 Si1 106.84(3) . 3_675
N1 K1 Si1 27.57(3) 3_675 3_675
C6 K1 Si1 149.28(3) 2_655 3_675
O1 K1 Si2 105.68(3) . .
N1 K1 Si2 25.25(3) . .
N1 K1 Si2 103.67(3) 3_675 .
C6 K1 Si2 108.28(3) 2_655 .
Si1 K1 Si2 102.206(12) 3_675 .
O1 K1 K1 142.16(3) . 3_675
N1 K1 K1 49.38(3) . 3_675
N1 K1 K1 46.89(3) 3_675 3_675
C6 K1 K1 131.24(4) 2_655 3_675
Si1 K1 K1 62.340(12) 3_675 3_675
Si2 K1 K1 61.065(11) . 3_675
O1 K1 Si2 121.29(3) . 3_675
N1 K1 Si2 103.73(3) . 3_675
N1 K1 Si2 24.69(3) 3_675 3_675
C6 K1 Si2 110.34(3) 2_655 3_675
Si1 K1 Si2 48.174(11) 3_675 3_675
Si2 K1 Si2 119.768(11) . 3_675
K1 K1 Si2 58.703(12) 3_675 3_675
O1 K1 Si1 142.19(3) . .
N1 K1 Si1 23.55(3) . .
N1 K1 Si1 99.09(3) 3_675 .
C6 K1 Si1 80.98(3) 2_655 .
Si1 K1 Si1 118.797(12) 3_675 .
Si2 K1 Si1 47.340(10) . .
K1 K1 Si1 56.457(12) 3_675 .
Si2 K1 Si1 96.521(13) 3_675 .
N1 Si1 C3 112.95(7) . .
N1 Si1 C2 116.58(7) . .
C3 Si1 C2 105.58(8) . .
N1 Si1 C1 109.97(7) . .
C3 Si1 C1 106.45(8) . .
C2 Si1 C1 104.53(8) . .
N1 Si1 K1 52.20(4) . 3_675
C3 Si1 K1 83.73(5) . 3_675
C2 Si1 K1 168.29(6) . 3_675
C1 Si1 K1 78.97(5) . 3_675
N1 Si1 K1 41.01(5) . .
C3 Si1 K1 144.46(5) . .
C2 Si1 K1 108.59(6) . .
C1 Si1 K1 74.13(6) . .
K1 Si1 K1 61.203(12) 3_675 .
N1 Si2 C4 112.33(8) . .
N1 Si2 C5 112.57(7) . .
C4 Si2 C5 105.70(8) . .
N1 Si2 C6 115.63(7) . .
C4 Si2 C6 103.52(8) . .
C5 Si2 C6 106.20(8) . .
N1 Si2 K1 44.37(5) . .
C4 Si2 K1 69.05(6) . .
C5 Si2 K1 116.71(6) . .
C6 Si2 K1 136.95(6) . .
N1 Si2 K1 45.42(4) . 3_675
C4 Si2 K1 115.25(5) . 3_675
C5 Si2 K1 68.56(6) . 3_675
C6 Si2 K1 140.95(6) . 3_675
K1 Si2 K1 60.230(11) . 3_675
Si1 N1 Si2 127.06(8) . .
Si1 N1 K1 115.44(6) . .
Si2 N1 K1 110.38(6) . .
Si1 N1 K1 100.24(6) . 3_675
Si2 N1 K1 109.89(6) . 3_675
K1 N1 K1 83.73(3) . 3_675
Si1 C1 H1A 109.5 . .
Si1 C1 H1B 109.5 . .
H1A C1 H1B 109.5 . .
Si1 C1 H1C 109.5 . .
H1A C1 H1C 109.5 . .
H1B C1 H1C 109.5 . .
Si1 C2 H2A 109.5 . .
Si1 C2 H2B 109.5 . .
H2A C2 H2B 109.5 . .
Si1 C2 H2C 109.5 . .
H2A C2 H2C 109.5 . .
H2B C2 H2C 109.5 . .
Si1 C3 H3A 109.5 . .
Si1 C3 H3B 109.5 . .
H3A C3 H3B 109.5 . .
Si1 C3 H3C 109.5 . .
H3A C3 H3C 109.5 . .
H3B C3 H3C 109.5 . .
Si2 C4 H4A 109.5 . .
Si2 C4 H4B 109.5 . .
H4A C4 H4B 109.5 . .
Si2 C4 H4C 109.5 . .
H4A C4 H4C 109.5 . .
H4B C4 H4C 109.5 . .
Si2 C5 H5A 109.5 . .
Si2 C5 H5B 109.5 . .
H5A C5 H5B 109.5 . .
Si2 C5 H5C 109.5 . .
H5A C5 H5C 109.5 . .
H5B C5 H5C 109.5 . .
Si2 C6 H6A 109.5 . .
Si2 C6 H6B 109.5 . .
H6A C6 H6B 109.5 . .
Si2 C6 H6C 109.5 . .
H6A C6 H6C 109.5 . .
H6B C6 H6C 109.5 . .
C8A O1 C11A 111.0(7) . .
C8 O1 C11 107.6(3) . .
C8A O1 K1 120.6(6) . .
C8 O1 K1 124.8(3) . .
C11A O1 K1 128.3(4) . .
C11 O1 K1 123.79(19) . .
O1 C8 C9 106.2(5) . .
O1 C8 H8A 110.5 . .
C9 C8 H8A 110.5 . .
O1 C8 H8B 110.5 . .
C9 C8 H8B 110.5 . .
H8A C8 H8B 108.7 . .
C10 C9 C8 99.8(3) . .
C10 C9 H9A 111.8 . .
C8 C9 H9A 111.8 . .
C10 C9 H9B 111.8 . .
C8 C9 H9B 111.8 . .
H9A C9 H9B 109.5 . .
C11 C10 C9 103.8(3) . .
C11 C10 H10A 111.0 . .
C9 C10 H10A 111.0 . .
C11 C10 H10B 111.0 . .
C9 C10 H10B 111.0 . .
H10A C10 H10B 109.0 . .
O1 C11 C10 107.0(3) . .
O1 C11 H11A 110.3 . .
C10 C11 H11A 110.3 . .
O1 C11 H11B 110.3 . .
C10 C11 H11B 110.3 . .
H11A C11 H11B 108.6 . .
O1 C8A C9A 102.5(7) . .
O1 C8A H8C 111.3 . .
C9A C8A H8C 111.3 . .
O1 C8A H8D 111.3 . .
C9A C8A H8D 111.3 . .
H8C C8A H8D 109.2 . .
C10A C9A C8A 100.5(9) . .
C10A C9A H9C 111.7 . .
C8A C9A H9C 111.7 . .
C10A C9A H9D 111.7 . .
C8A C9A H9D 111.7 . .
H9C C9A H9D 109.4 . .
C9A C10A C11A 102.1(7) . .
C9A C10A H10C 111.4 . .
C11A C10A H10C 111.4 . .
C9A C10A H10D 111.4 . .
C11A C10A H10D 111.4 . .
H10C C10A H10D 109.2 . .
O1 C11A C10A 104.2(7) . .
O1 C11A H11C 110.9 . .
C10A C11A H11C 110.9 . .
O1 C11A H11D 110.9 . .
C10A C11A H11D 110.9 . .
H11C C11A H11D 108.9 . .

loop_
_geom_bond_atom_site_label_1
_geom_bond_atom_site_label_2
_geom_bond_distance
_geom_bond_site_symmetry_2
K1 O1 2.7199(13) .
K1 N1 2.7442(13) .
K1 N1 2.8534(12) 3_675
K1 C6 3.2226(15) 2_655
K1 Si1 3.5539(6) 3_675
K1 Si2 3.6784(6) .
K1 K1 3.7367(7) 3_675
K1 Si2 3.7674(6) 3_675
K1 Si1 3.7767(6) .
Si1 N1 1.6712(13) .
Si1 C3 1.8823(18) .
Si1 C2 1.8825(15) .
Si1 C1 1.8849(17) .
Si1 K1 3.5539(6) 3_675
Si2 N1 1.6738(14) .
Si2 C4 1.8736(18) .
Si2 C5 1.8844(16) .
Si2 C6 1.8913(15) .
Si2 K1 3.7674(6) 3_675
N1 K1 2.8534(12) 3_675
C1 H1A 0.9800 .
C1 H1B 0.9800 .
C1 H1C 0.9800 .
C2 H2A 0.9800 .
C2 H2B 0.9800 .
C2 H2C 0.9800 .
C3 H3A 0.9800 .
C3 H3B 0.9800 .
C3 H3C 0.9800 .
C4 H4A 0.9800 .
C4 H4B 0.9800 .
C4 H4C 0.9800 .
C5 H5A 0.9800 .
C5 H5B 0.9800 .
C5 H5C 0.9800 .
C6 H6A 0.9800 .
C6 H6B 0.9800 .
C6 H6C 0.9800 .
O1 C8A 1.429(9) .
O1 C8 1.434(5) .
O1 C11A 1.434(9) .
O1 C11 1.447(4) .
C8 C9 1.518(7) .
C8 H8A 0.9900 .
C8 H8B 0.9900 .
C9 C10 1.513(4) .
C9 H9A 0.9900 .
C9 H9B 0.9900 .
C10 C11 1.494(5) .
C10 H10A 0.9900 .
C10 H10B 0.9900 .
C11 H11A 0.9900 .
C11 H11B 0.9900 .
C8A C9A 1.521(9) .
C8A H8C 0.9900 .
C8A H8D 0.9900 .
C9A C10A 1.502(7) .
C9A H9C 0.9900 .
C9A H9D 0.9900 .
C10A C11A 1.514(9) .
C10A H10C 0.9900 .
C10A H10D 0.9900 .
C11A H11C 0.9900 .
C11A H11D 0.9900 .

loop_
_geom_torsion_atom_site_label_1
_geom_torsion_atom_site_label_2
_geom_torsion_atom_site_label_3
_geom_torsion_atom_site_label_4
_geom_torsion
_geom_torsion_site_symmetry_1
_geom_torsion_site_symmetry_4
C3 Si1 N1 Si2 63.32(11) . .
C2 Si1 N1 Si2 -59.23(12) . .
C1 Si1 N1 Si2 -177.93(9) . .
K1 Si1 N1 Si2 124.72(11) 3_675 .
K1 Si1 N1 Si2 -147.39(13) . .
C3 Si1 N1 K1 -149.29(7) . .
C2 Si1 N1 K1 88.16(8) . .
C1 Si1 N1 K1 -30.54(8) . .
K1 Si1 N1 K1 -87.88(6) 3_675 .
C3 Si1 N1 K1 -61.40(8) . 3_675
C2 Si1 N1 K1 176.05(7) . 3_675
C1 Si1 N1 K1 57.34(7) . 3_675
K1 Si1 N1 K1 87.88(6) . 3_675
C4 Si2 N1 Si1 135.28(10) . .
C5 Si2 N1 Si1 -105.54(10) . .
C6 Si2 N1 Si1 16.77(13) . .
K1 Si2 N1 Si1 148.73(12) . .
K1 Si2 N1 Si1 -120.67(12) 3_675 .
C4 Si2 N1 K1 -13.45(8) . .
C5 Si2 N1 K1 105.73(7) . .
C6 Si2 N1 K1 -131.96(7) . .
K1 Si2 N1 K1 90.60(6) 3_675 .
C4 Si2 N1 K1 -104.05(7) . 3_675
C5 Si2 N1 K1 15.13(9) . 3_675
C6 Si2 N1 K1 137.44(7) . 3_675
K1 Si2 N1 K1 -90.60(6) . 3_675
C8A O1 C8 C9 -128(15) . .
C11A O1 C8 C9 11.0(10) . .
C11 O1 C8 C9 23.5(8) . .
K1 O1 C8 C9 -177.9(3) . .
O1 C8 C9 C10 -37.6(7) . .
C8 C9 C10 C11 37.0(5) . .
C8A O1 C11 C10 4.3(14) . .
C8 O1 C11 C10 0.9(7) . .
C11A O1 C11 C10 86(3) . .
K1 O1 C11 C10 -157.96(19) . .
C9 C10 C11 O1 -24.8(4) . .
C8 O1 C8A C9A 20(13) . .
C11A O1 C8A C9A -23(2) . .
C11 O1 C8A C9A -10(2) . .
K1 O1 C8A C9A 152.6(8) . .
O1 C8A C9A C10A 40.5(17) . .
C8A C9A C10A C11A -42.7(12) . .
C8A O1 C11A C10A -3.9(16) . .
C8 O1 C11A C10A -8.4(11) . .
C11 O1 C11A C10A -107(4) . .
K1 O1 C11A C10A -179.2(4) . .
C9A C10A C11A O1 29.6(10) . .
